data_4338833
loop_
_publ_author_name
'Zheng, Xiang-Jun'
'Ablet, Ayjamal'
'Ng, Christie'
'Wong, Wing-Tak'

_publ_section_title
;
 Intensive Upconversion Luminescence of Na-Codoped Rare-Earth Oxides with
 a Novel RE-Na Heterometallic Complex as Precursor.
;
_journal_issue 13
_journal_name_full 'Inorganic chemistry'
_journal_page_first 6788
_journal_page_last 6793
_journal_paper_doi 10.1021/ic500592k
_journal_volume 53
_journal_year 2014
_chemical_formula_sum 'C14 H14 N4 Na3 O18 Yb'
_chemical_formula_weight 768.30
_chemical_name_systematic
;
 ?
;
_space_group_crystal_system triclinic
_space_group_IT_number 2
_space_group_name_Hall '-P 1'
_space_group_name_H-M_alt 'P -1'
_symmetry_space_group_name_Hall '-P 1'
_symmetry_space_group_name_H-M 'P -1'
_atom_sites_solution_hydrogens mixed
_audit_creation_method SHELXL-2014
_cell_angle_alpha 97.941(2)
_cell_angle_beta 106.866(2)
_cell_angle_gamma 94.495(2)
_cell_formula_units_Z 2
_cell_length_a 8.8112(12)
_cell_length_b 9.2356(12)
_cell_length_c 15.011(2)
_cell_measurement_reflns_used 1957
_cell_measurement_temperature 293(2)
_cell_measurement_theta_max 24.714
_cell_measurement_theta_min 2.877
_cell_volume 1148.7(3)
_computing_cell_refinement 'Bruker SMART'
_computing_data_collection 'Bruker SMART'
_computing_data_reduction 'Bruker SAINT'
_computing_molecular_graphics 'Bruker SHELXTL'
_computing_publication_material 'Bruker SHELXTL'
_computing_structure_refinement 'SHELXL-2014 (Sheldrick, 2014)'
_computing_structure_solution 'SHELXS-97 (Sheldrick, 1990)'
_diffrn_ambient_temperature 293(2)
_diffrn_measured_fraction_theta_full 0.990
_diffrn_measured_fraction_theta_max 0.990
_diffrn_measurement_device_type 'CCD area detector'
_diffrn_measurement_method 'phi and omega scans'
_diffrn_radiation_type MoK\a
_diffrn_radiation_wavelength 0.71073
_diffrn_reflns_av_R_equivalents 0.0270
_diffrn_reflns_av_unetI/netI 0.0591
_diffrn_reflns_Laue_measured_fraction_full 0.990
_diffrn_reflns_Laue_measured_fraction_max 0.990
_diffrn_reflns_limit_h_max 10
_diffrn_reflns_limit_h_min -9
_diffrn_reflns_limit_k_max 11
_diffrn_reflns_limit_k_min -10
_diffrn_reflns_limit_l_max 18
_diffrn_reflns_limit_l_min -17
_diffrn_reflns_number 5808
_diffrn_reflns_point_group_measured_fraction_full 0.990
_diffrn_reflns_point_group_measured_fraction_max 0.990
_diffrn_reflns_theta_full 25.242
_diffrn_reflns_theta_max 25.247
_diffrn_reflns_theta_min 2.434
_diffrn_source 'fine-focus sealed tube'
_exptl_absorpt_coefficient_mu 4.228
_exptl_absorpt_correction_T_max 0.7456
_exptl_absorpt_correction_T_min 0.6393
_exptl_absorpt_correction_type multi-scan
_exptl_absorpt_process_details SADABS
_exptl_crystal_colour colorless
_exptl_crystal_density_diffrn 2.221
_exptl_crystal_description block
_exptl_crystal_F_000 746
_exptl_crystal_size_max 0.050
_exptl_crystal_size_mid 0.030
_exptl_crystal_size_min 0.030
_refine_diff_density_max 0.861
_refine_diff_density_min -0.642
_refine_diff_density_rms 0.142
_refine_ls_extinction_method none
_refine_ls_goodness_of_fit_ref 1.017
_refine_ls_hydrogen_treatment constr
_refine_ls_matrix_type full
_refine_ls_number_parameters 361
_refine_ls_number_reflns 4116
_refine_ls_number_restraints 0
_refine_ls_restrained_S_all 1.017
_refine_ls_R_factor_all 0.0443
_refine_ls_R_factor_gt 0.0340
_refine_ls_shift/su_max 0.001
_refine_ls_shift/su_mean 0.000
_refine_ls_structure_factor_coef Fsqd
_refine_ls_weighting_details 'w=1/[\s^2^(Fo^2^)+(0.0291P)^2^] where P=(Fo^2^+2Fc^2^)/3'
_refine_ls_weighting_scheme calc
_refine_ls_wR_factor_gt 0.0668
_refine_ls_wR_factor_ref 0.0716
_reflns_Friedel_coverage 0.000
_reflns_number_gt 3532
_reflns_number_total 4116
_reflns_threshold_expression 'I > 2\s(I)'
_cod_data_source_file ic500592k_si_002.cif
_cod_data_source_block Yb
_cod_depositor_comments
;
The following automatic conversions were performed:

'_exptl_absorpt_correction_type' value 'Multi-scan' changed to
'multi-scan' according to
/usr/data/users/saulius/crontab/automatic-downloads/rss-feeds/ACS/lib/dictionaries/cif_core.dic
dictionary named 'cif_core.dic' version 2.4.2 from 2011-04-26.

Automatic conversion script
Id: cif_fix_values 2281 2013-09-26 08:29:07Z andrius 

 Adding full bibliography for 4338833--4338836.cif.
;
_cod_database_code 4338833
_shelx_space_group_comment
;
The symmetry employed for this shelxl refinement is uniquely defined
by the following loop, which should always be used as a source of
symmetry information in preference to the above space-group names.
They are only intended as comments.
;
_shelx_estimated_absorpt_t_min 0.816
_shelx_estimated_absorpt_t_max 0.884
_shelxl_version_number 2014-3

loop_
_space_group_symop_operation_xyz
'x, y, z'
'-x, -y, -z'

loop_
_atom_site_label
_atom_site_type_symbol
_atom_site_fract_x
_atom_site_fract_y
_atom_site_fract_z
_atom_site_U_iso_or_equiv
_atom_site_adp_type
_atom_site_occupancy
_atom_site_site_symmetry_order
_atom_site_calc_flag
_atom_site_refinement_flags_posn
_atom_site_refinement_flags_adp
Yb1 Yb 0.23119(3) 0.89624(3) 0.23881(2) 0.01858(9) Uani 1 1 d . .
Na1 Na 0.7337(3) 0.3992(2) 0.24236(17) 0.0309(5) Uani 1 1 d . .
Na2 Na 0.6143(3) 0.0308(3) 0.15772(18) 0.0476(7) Uani 1 1 d . .
Na3 Na 0.9296(3) 0.1131(3) 0.36022(17) 0.0461(7) Uani 1 1 d . .
O1 O 0.3779(5) 0.7106(4) 0.2113(3) 0.0328(10) Uani 1 1 d . .
O2 O 0.5691(6) 0.5683(5) 0.2640(3) 0.0537(14) Uani 1 1 d . .
O3 O 0.5435(5) 0.9520(5) 0.6908(3) 0.0370(11) Uani 1 1 d . .
O4 O 0.3299(5) 0.7934(5) 0.6710(3) 0.0339(10) Uani 1 1 d . .
O5 O 0.2185(5) 1.0225(4) 0.5363(3) 0.0359(11) Uani 1 1 d . .
O6 O 0.1629(5) 0.9858(4) 0.3785(3) 0.0281(10) Uani 1 1 d . .
O7 O 0.0623(5) 1.0559(4) 0.1983(3) 0.0326(10) Uani 1 1 d . .
O8 O -0.1156(5) 1.2059(4) 0.2131(3) 0.0301(10) Uani 1 1 d . .
O9 O -0.2780(5) 0.9859(5) 0.0307(3) 0.0373(11) Uani 1 1 d . .
O10 O -0.3263(4) 1.0237(4) -0.1180(3) 0.0266(9) Uani 1 1 d . .
O11 O -0.0216(5) 1.2837(4) -0.2262(3) 0.0287(10) Uani 1 1 d . .
O12 O 0.1804(5) 1.4566(5) -0.1425(3) 0.0431(12) Uani 1 1 d . .
O13 O 0.5282(5) 0.2580(5) 0.1108(3) 0.0491(13) Uani 1 1 d . .
H13A H 0.5207 0.2789 0.0567 0.074 Uiso 1 1 d R U
H13B H 0.5339 0.3323 0.1525 0.074 Uiso 1 1 d R U
O14 O 0.7685(6) -0.1084(5) 0.2634(4) 0.0570(14) Uani 1 1 d . .
H14A H 0.7036 -0.1454 0.2888 0.086 Uiso 1 1 d R U
H14B H 0.8493 -0.1546 0.2735 0.086 Uiso 1 1 d R U
O15 O 1.0581(6) 0.2750(5) 0.4959(3) 0.0617(16) Uani 1 1 d . .
H15A H 1.0175 0.3395 0.5246 0.092 Uiso 1 1 d R U
H15B H 1.1118 0.2232 0.5326 0.092 Uiso 1 1 d R U
O16 O 0.9801(6) 0.5232(6) 0.3623(4) 0.0664(16) Uani 1 1 d . .
H16A H 1.0212 0.4473 0.3781 0.100 Uiso 1 1 d R U
H16B H 1.0351 0.5688 0.3344 0.100 Uiso 1 1 d R U
O17 O 0.7654(6) 0.5827(6) 0.6852(4) 0.0641(16) Uani 1 1 d . .
H17A H 0.6955 0.6243 0.6499 0.096 Uiso 1 1 d R U
H17B H 0.7792 0.6233 0.7417 0.096 Uiso 1 1 d R U
O18 O 0.4997(8) 0.6615(9) 0.0608(4) 0.108(3) Uani 1 1 d . .
H18A H 0.4530 0.6845 0.1019 0.162 Uiso 1 1 d R U
H18B H 0.5823 0.6288 0.0915 0.162 Uiso 1 1 d R U
N1 N 0.3590(5) 0.7945(5) 0.3790(3) 0.0200(10) Uani 1 1 d . .
N2 N 0.5404(6) 0.7000(5) 0.5381(3) 0.0262(11) Uani 1 1 d . .
N5 N -0.0757(5) 1.2153(5) -0.0765(3) 0.0194(10) Uani 1 1 d . .
N6 N 0.1207(6) 1.3198(5) 0.1047(3) 0.0244(11) Uani 1 1 d . .
C1 C 0.4608(6) 0.6971(6) 0.3728(4) 0.0194(12) Uani 1 1 d . .
C2 C 0.5523(7) 0.6507(6) 0.4533(4) 0.0246(13) Uani 1 1 d . .
H2 H 0.6251 0.5820 0.4476 0.029 Uiso 1 1 calc R U
C3 C 0.4369(7) 0.7985(6) 0.5441(4) 0.0204(12) Uani 1 1 d . .
C4 C 0.3457(6) 0.8456(6) 0.4634(3) 0.0174(12) Uani 1 1 d . .
C5 C 0.4717(7) 0.6518(6) 0.2751(4) 0.0281(14) Uani 1 1 d . .
C6 C 0.4338(7) 0.8522(6) 0.6430(4) 0.0215(13) Uani 1 1 d . .
C7 C 0.2319(7) 0.9610(6) 0.4605(4) 0.0230(13) Uani 1 1 d . .
C8 C -0.0034(6) 1.2148(6) 0.0878(4) 0.0182(12) Uani 1 1 d . .
C9 C -0.1046(7) 1.1643(6) -0.0034(4) 0.0202(12) Uani 1 1 d . .
C10 C 0.0499(7) 1.3158(6) -0.0610(4) 0.0217(13) Uani 1 1 d . .
C11 C 0.1459(7) 1.3691(6) 0.0306(4) 0.0273(14) Uani 1 1 d . .
H11 H 0.2327 1.4436 0.0407 0.033 Uiso 1 1 calc R U
C12 C -0.0228(6) 1.1549(6) 0.1728(4) 0.0197(12) Uani 1 1 d . .
C13 C -0.2476(7) 1.0482(6) -0.0307(4) 0.0229(13) Uani 1 1 d . .
C14 C 0.0719(7) 1.3589(6) -0.1501(4) 0.0247(13) Uani 1 1 d . .

loop_
_atom_site_aniso_label
_atom_site_aniso_U_11
_atom_site_aniso_U_22
_atom_site_aniso_U_33
_atom_site_aniso_U_23
_atom_site_aniso_U_13
_atom_site_aniso_U_12
Yb1 0.01976(14) 0.02436(15) 0.01204(13) 0.00536(9) 0.00386(9) 0.00498(10)
Na1 0.0368(14) 0.0285(12) 0.0345(13) 0.0112(10) 0.0174(11) 0.0112(11)
Na2 0.0340(15) 0.073(2) 0.0352(15) 0.0154(14) 0.0096(12) -0.0041(15)
Na3 0.0478(17) 0.0586(18) 0.0287(14) 0.0024(13) 0.0037(12) 0.0273(15)
O1 0.049(3) 0.042(3) 0.013(2) 0.0082(18) 0.012(2) 0.022(2)
O2 0.076(4) 0.066(3) 0.040(3) 0.019(2) 0.034(3) 0.054(3)
O3 0.031(3) 0.048(3) 0.023(2) 0.000(2) -0.001(2) -0.007(2)
O4 0.032(3) 0.048(3) 0.027(2) 0.018(2) 0.014(2) 0.004(2)
O5 0.052(3) 0.046(3) 0.017(2) 0.0085(19) 0.014(2) 0.028(2)
O6 0.033(2) 0.035(2) 0.018(2) 0.0107(18) 0.0054(18) 0.019(2)
O7 0.036(3) 0.041(3) 0.028(2) 0.019(2) 0.010(2) 0.021(2)
O8 0.030(2) 0.038(2) 0.025(2) 0.0052(19) 0.0117(19) 0.008(2)
O9 0.043(3) 0.043(3) 0.021(2) 0.009(2) 0.007(2) -0.016(2)
O10 0.021(2) 0.040(2) 0.015(2) 0.0029(18) 0.0023(17) -0.0059(19)
O11 0.034(2) 0.034(2) 0.018(2) 0.0075(18) 0.0086(19) -0.001(2)
O12 0.040(3) 0.051(3) 0.036(3) 0.017(2) 0.010(2) -0.015(2)
O13 0.041(3) 0.057(3) 0.043(3) 0.011(2) 0.002(2) 0.001(3)
O14 0.050(3) 0.050(3) 0.079(4) 0.021(3) 0.026(3) 0.012(3)
O15 0.063(4) 0.054(3) 0.051(3) -0.009(3) -0.006(3) 0.023(3)
O16 0.061(4) 0.080(4) 0.053(3) -0.013(3) 0.021(3) 0.005(3)
O17 0.055(4) 0.075(4) 0.047(3) 0.003(3) -0.007(3) 0.023(3)
O18 0.086(5) 0.228(8) 0.042(4) 0.063(4) 0.035(3) 0.082(5)
N1 0.023(3) 0.022(2) 0.016(2) 0.0063(19) 0.006(2) 0.004(2)
N2 0.027(3) 0.032(3) 0.020(3) 0.006(2) 0.004(2) 0.009(2)
N5 0.026(3) 0.021(2) 0.014(2) 0.0069(19) 0.009(2) 0.004(2)
N6 0.026(3) 0.030(3) 0.015(2) 0.005(2) 0.003(2) 0.000(2)
C1 0.021(3) 0.017(3) 0.020(3) 0.003(2) 0.007(2) 0.003(2)
C2 0.027(3) 0.023(3) 0.026(3) 0.007(3) 0.009(3) 0.011(3)
C3 0.022(3) 0.018(3) 0.020(3) 0.004(2) 0.006(2) -0.001(2)
C4 0.018(3) 0.026(3) 0.009(3) 0.005(2) 0.004(2) 0.005(2)
C5 0.032(4) 0.032(3) 0.027(3) 0.008(3) 0.015(3) 0.011(3)
C6 0.017(3) 0.030(3) 0.017(3) 0.007(3) 0.002(2) 0.008(3)
C7 0.021(3) 0.024(3) 0.025(3) 0.009(3) 0.007(3) 0.002(3)
C8 0.021(3) 0.017(3) 0.018(3) 0.003(2) 0.008(2) 0.006(2)
C9 0.021(3) 0.023(3) 0.016(3) 0.003(2) 0.004(2) 0.004(2)
C10 0.024(3) 0.023(3) 0.020(3) 0.009(2) 0.006(3) 0.006(3)
C11 0.024(3) 0.026(3) 0.030(3) 0.008(3) 0.005(3) -0.001(3)
C12 0.019(3) 0.025(3) 0.012(3) -0.001(2) 0.002(2) 0.001(3)
C13 0.024(3) 0.023(3) 0.023(3) 0.002(2) 0.012(3) -0.002(3)
C14 0.023(3) 0.028(3) 0.028(3) 0.012(3) 0.012(3) 0.006(3)

loop_
_atom_type_symbol
_atom_type_description
_atom_type_scat_dispersion_real
_atom_type_scat_dispersion_imag
_atom_type_scat_source
C C 0.0033 0.0016 'International Tables Vol C Tables 4.2.6.8 and 6.1.1.4'
H H 0.0000 0.0000 'International Tables Vol C Tables 4.2.6.8 and 6.1.1.4'
N N 0.0061 0.0033 'International Tables Vol C Tables 4.2.6.8 and 6.1.1.4'
O O 0.0106 0.0060 'International Tables Vol C Tables 4.2.6.8 and 6.1.1.4'
Na Na 0.0362 0.0249 'International Tables Vol C Tables 4.2.6.8 and 6.1.1.4'
Yb Yb -0.3850 5.5486 'International Tables Vol C Tables 4.2.6.8 and 6.1.1.4'

loop_
_geom_angle_atom_site_label_1
_geom_angle_atom_site_label_2
_geom_angle_atom_site_label_3
_geom_angle
_geom_angle_site_symmetry_1
_geom_angle_site_symmetry_3
O7 Yb1 O3 100.44(16) . 2_676
O7 Yb1 O1 155.04(14) . .
O3 Yb1 O1 89.76(16) 2_676 .
O7 Yb1 O11 90.85(15) . 2_575
O3 Yb1 O11 156.99(14) 2_676 2_575
O1 Yb1 O11 88.16(15) . 2_575
O7 Yb1 O10 81.99(14) . 2_575
O3 Yb1 O10 72.41(14) 2_676 2_575
O1 Yb1 O10 79.48(14) . 2_575
O11 Yb1 O10 129.49(13) 2_575 2_575
O7 Yb1 O6 74.07(14) . .
O3 Yb1 O6 83.89(15) 2_676 .
O1 Yb1 O6 130.08(13) . .
O11 Yb1 O6 80.00(14) 2_575 .
O10 Yb1 O6 142.51(13) 2_575 .
O7 Yb1 N1 138.15(15) . .
O3 Yb1 N1 75.69(15) 2_676 .
O1 Yb1 N1 66.37(14) . .
O11 Yb1 N1 82.51(14) 2_575 .
O10 Yb1 N1 132.75(14) 2_575 .
O6 Yb1 N1 64.08(13) . .
O7 Yb1 N5 77.63(15) . 2_575
O3 Yb1 N5 136.77(15) 2_676 2_575
O1 Yb1 N5 79.37(14) . 2_575
O11 Yb1 N5 65.10(14) 2_575 2_575
O10 Yb1 N5 64.52(13) 2_575 2_575
O6 Yb1 N5 134.20(14) . 2_575
N1 Yb1 N5 133.35(14) . 2_575
O7 Yb1 Na2 104.73(12) . 1_565
O3 Yb1 Na2 45.87(12) 2_676 1_565
O1 Yb1 Na2 66.56(12) . 1_565
O11 Yb1 Na2 149.32(11) 2_575 1_565
O10 Yb1 Na2 32.54(10) 2_575 1_565
O6 Yb1 Na2 129.36(11) . 1_565
N1 Yb1 Na2 101.49(11) . 1_565
N5 Yb1 Na2 92.21(11) 2_575 1_565
O7 Yb1 Na3 44.59(11) . 1_465
O3 Yb1 Na3 99.02(12) 2_676 1_465
O1 Yb1 Na3 156.09(11) . 1_465
O11 Yb1 Na3 75.07(11) 2_575 1_465
O10 Yb1 Na3 124.35(11) 2_575 1_465
O6 Yb1 Na3 31.11(10) . 1_465
N1 Yb1 Na3 94.17(11) . 1_465
N5 Yb1 Na3 107.72(11) 2_575 1_465
Na2 Yb1 Na3 134.01(6) 1_565 1_465
O2 Na1 O8 174.7(2) . 1_645
O2 Na1 O12 88.76(19) . 2_675
O8 Na1 O12 93.68(17) 1_645 2_675
O2 Na1 O13 91.6(2) . .
O8 Na1 O13 83.58(16) 1_645 .
O12 Na1 O13 91.40(18) 2_675 .
O2 Na1 O16 98.2(2) . .
O8 Na1 O16 86.76(18) 1_645 .
O12 Na1 O16 83.80(18) 2_675 .
O13 Na1 O16 168.92(19) . .
O2 Na1 O4 103.22(18) . 2_666
O8 Na1 O4 74.06(15) 1_645 2_666
O12 Na1 O4 167.41(18) 2_675 2_666
O13 Na1 O4 84.49(16) . 2_666
O16 Na1 O4 98.07(19) . 2_666
O2 Na1 Na2 125.08(17) . .
O8 Na1 Na2 49.61(11) 1_645 .
O12 Na1 Na2 117.47(14) 2_675 .
O13 Na1 Na2 44.70(12) . .
O16 Na1 Na2 129.83(17) . .
O4 Na1 Na2 52.21(11) 2_666 .
O2 Na1 Na3 139.07(15) . .
O8 Na1 Na3 40.76(11) 1_645 .
O12 Na1 Na3 128.49(15) 2_675 .
O13 Na1 Na3 102.28(14) . .
O16 Na1 Na3 73.41(15) . .
O4 Na1 Na3 41.84(11) 2_666 .
Na2 Na1 Na3 57.58(7) . .
O2 Na1 H13B 73.4 . .
O8 Na1 H13B 101.7 1_645 .
O12 Na1 H13B 93.4 2_675 .
O13 Na1 H13B 18.4 . .
O16 Na1 H13B 171.3 . .
O4 Na1 H13B 86.5 2_666 .
Na2 Na1 H13B 58.7 . .
Na3 Na1 H13B 114.4 . .
O9 Na2 O14 100.23(19) 1_645 .
O9 Na2 O13 91.43(18) 1_645 .
O14 Na2 O13 153.3(2) . .
O9 Na2 O10 115.97(17) 1_645 2_565
O14 Na2 O10 116.25(18) . 2_565
O13 Na2 O10 78.69(16) . 2_565
O9 Na2 O8 75.79(15) 1_645 1_645
O14 Na2 O8 81.52(16) . 1_645
O13 Na2 O8 78.19(16) . 1_645
O10 Na2 O8 154.27(18) 2_565 1_645
O9 Na2 O4 141.65(17) 1_645 2_666
O14 Na2 O4 77.52(16) . 2_666
O13 Na2 O4 78.48(16) . 2_666
O10 Na2 O4 98.36(15) 2_565 2_666
O8 Na2 O4 65.98(13) 1_645 2_666
O9 Na2 O3 172.60(17) 1_645 2_666
O14 Na2 O3 77.98(16) . 2_666
O13 Na2 O3 93.21(17) . 2_666
O10 Na2 O3 59.50(13) 2_565 2_666
O8 Na2 O3 110.83(15) 1_645 2_666
O4 Na2 O3 45.29(12) 2_666 2_666
O9 Na2 Na3 107.02(14) 1_645 .
O14 Na2 Na3 45.01(13) . .
O13 Na2 Na3 108.65(15) . .
O10 Na2 Na3 136.30(14) 2_565 .
O8 Na2 Na3 44.82(11) 1_645 .
O4 Na2 Na3 45.26(11) 2_666 .
O3 Na2 Na3 76.92(11) 2_666 .
O9 Na2 Na1 103.20(13) 1_645 .
O14 Na2 Na1 109.35(15) . .
O13 Na2 Na1 44.20(12) . .
O10 Na2 Na1 110.67(14) 2_565 .
O8 Na2 Na1 43.71(11) 1_645 .
O4 Na2 Na1 45.42(10) 2_666 .
O3 Na2 Na1 84.14(11) 2_666 .
Na3 Na2 Na1 64.45(8) . .
O9 Na2 Yb1 141.01(13) 1_645 1_545
O14 Na2 Yb1 88.23(13) . 1_545
O13 Na2 Yb1 97.72(14) . 1_545
O10 Na2 Yb1 31.94(9) 2_565 1_545
O8 Na2 Yb1 143.19(13) 1_645 1_545
O4 Na2 Yb1 77.31(10) 2_666 1_545
O3 Na2 Yb1 32.39(8) 2_666 1_545
Na3 Na2 Yb1 105.70(8) . 1_545
Na1 Na2 Yb1 109.73(8) . 1_545
O15 Na3 O6 90.38(18) . 1_645
O15 Na3 O8 117.2(2) . 1_645
O6 Na3 O8 106.44(17) 1_645 1_645
O15 Na3 O14 157.1(2) . .
O6 Na3 O14 88.93(17) 1_645 .
O8 Na3 O14 84.87(17) 1_645 .
O15 Na3 O4 97.21(18) . 2_666
O6 Na3 O4 171.40(19) 1_645 2_666
O8 Na3 O4 73.66(15) 1_645 2_666
O14 Na3 O4 82.50(17) . 2_666
O15 Na3 O5 86.51(19) . 2_666
O6 Na3 O5 100.94(16) 1_645 2_666
O8 Na3 O5 143.04(18) 1_645 2_666
O14 Na3 O5 71.16(17) . 2_666
O4 Na3 O5 75.61(15) 2_666 2_666
O15 Na3 O7 123.3(2) . 1_645
O6 Na3 O7 60.70(13) 1_645 1_645
O8 Na3 O7 46.77(13) 1_645 1_645
O14 Na3 O7 75.74(16) . 1_645
O4 Na3 O7 117.36(15) 2_666 1_645
O5 Na3 O7 142.42(15) 2_666 1_645
O15 Na3 C12 121.4(2) . 1_645
O6 Na3 C12 83.85(16) 1_645 1_645
O8 Na3 C12 22.78(14) 1_645 1_645
O14 Na3 C12 81.27(17) . 1_645
O4 Na3 C12 95.54(16) 2_666 1_645
O5 Na3 C12 151.82(17) 2_666 1_645
O7 Na3 C12 24.10(12) 1_645 1_645
O15 Na3 Na2 147.73(17) . .
O6 Na3 Na2 120.77(14) 1_645 .
O8 Na3 Na2 49.79(11) 1_645 .
O14 Na3 Na2 43.87(13) . .
O4 Na3 Na2 52.50(12) 2_666 .
O5 Na3 Na2 94.76(13) 2_666 .
O7 Na3 Na2 72.40(10) 1_645 .
C12 Na3 Na2 60.06(12) 1_645 .
O15 Na3 Na1 92.88(15) . .
O6 Na3 Na1 141.77(14) 1_645 .
O8 Na3 Na1 39.93(11) 1_645 .
O14 Na3 Na1 101.74(14) . .
O4 Na3 Na1 42.19(11) 2_666 .
O5 Na3 Na1 117.27(13) 2_666 .
O7 Na3 Na1 86.26(10) 1_645 .
C12 Na3 Na1 62.18(12) 1_645 .
Na2 Na3 Na1 57.97(7) . .
O15 Na3 Yb1 114.17(16) . 1_645
O6 Na3 Yb1 30.97(9) 1_645 1_645
O8 Na3 Yb1 77.80(12) 1_645 1_645
O14 Na3 Yb1 74.71(13) . 1_645
O4 Na3 Yb1 144.76(13) 2_666 1_645
O5 Na3 Yb1 119.96(12) 2_666 1_645
O7 Na3 Yb1 31.03(8) 1_645 1_645
C12 Na3 Yb1 55.09(11) 1_645 1_645
Na2 Na3 Yb1 93.08(7) . 1_645
Na1 Na3 Yb1 117.04(8) . 1_645
O15 Na3 H14B 149.0 . .
O6 Na3 H14B 69.8 1_645 .
O8 Na3 H14B 91.8 1_645 .
O14 Na3 H14B 19.2 . .
O4 Na3 H14B 101.6 2_666 .
O5 Na3 H14B 74.8 2_666 .
O7 Na3 H14B 68.2 1_645 .
C12 Na3 H14B 81.1 1_645 .
Na2 Na3 H14B 60.1 . .
Na1 Na3 H14B 117.5 . .
Yb1 Na3 H14B 58.8 1_645 .
O15 Na3 H15B 18.1 . .
O6 Na3 H15B 76.2 1_645 .
O8 Na3 H15B 131.7 1_645 .
O14 Na3 H15B 142.9 . .
O4 Na3 H15B 110.3 2_666 .
O5 Na3 H15B 78.5 2_666 .
O7 Na3 H15B 122.2 1_645 .
C12 Na3 H15B 129.2 1_645 .
Na2 Na3 H15B 162.8 . .
Na1 Na3 H15B 111.0 . .
Yb1 Na3 H15B 104.0 1_645 .
H14B Na3 H15B 131.1 . .
C5 O1 Yb1 125.4(3) . .
C5 O2 Na1 175.4(5) . .
C6 O3 Yb1 168.4(4) . 2_676
C6 O3 Na2 88.0(3) . 2_666
Yb1 O3 Na2 101.74(15) 2_676 2_666
C6 O4 Na3 119.0(4) . 2_666
C6 O4 Na1 145.0(4) . 2_666
Na3 O4 Na1 95.96(16) 2_666 2_666
C6 O4 Na2 100.4(4) . 2_666
Na3 O4 Na2 82.24(15) 2_666 2_666
Na1 O4 Na2 82.37(14) 2_666 2_666
C7 O5 Na3 123.2(4) . 2_666
C7 O6 Yb1 125.0(4) . .
C7 O6 Na3 116.8(4) . 1_465
Yb1 O6 Na3 117.92(16) . 1_465
C12 O7 Yb1 173.9(4) . .
C12 O7 Na3 79.8(3) . 1_465
Yb1 O7 Na3 104.38(15) . 1_465
C12 O8 Na1 149.1(4) . 1_465
C12 O8 Na3 108.0(4) . 1_465
Na1 O8 Na3 99.31(16) 1_465 1_465
C12 O8 Na2 109.4(3) . 1_465
Na1 O8 Na2 86.68(16) 1_465 1_465
Na3 O8 Na2 85.39(15) 1_465 1_465
C13 O9 Na2 140.1(4) . 1_465
C13 O10 Yb1 124.4(3) . 2_575
C13 O10 Na2 116.8(3) . 2_565
Yb1 O10 Na2 115.52(16) 2_575 2_565
C14 O11 Yb1 126.2(3) . 2_575
C14 O12 Na1 137.5(4) . 2_675
Na1 O13 Na2 91.09(17) . .
Na1 O13 H13A 117.5 . .
Na2 O13 H13A 123.0 . .
Na1 O13 H13B 44.0 . .
Na2 O13 H13B 120.0 . .
H13A O13 H13B 114.1 . .
Na2 O14 Na3 91.13(17) . .
Na2 O14 H14A 104.4 . .
Na3 O14 H14A 112.5 . .
Na2 O14 H14B 143.3 . .
Na3 O14 H14B 90.9 . .
H14A O14 H14B 108.5 . .
Na3 O15 H15A 126.9 . .
Na3 O15 H15B 104.7 . .
H15A O15 H15B 112.2 . .
Na1 O16 H16A 98.2 . .
Na1 O16 H16B 107.8 . .
H16A O16 H16B 110.2 . .
H17A O17 H17B 107.3 . .
H18A O18 H18B 103.2 . .
C4 N1 C1 119.0(5) . .
C4 N1 Yb1 122.2(3) . .
C1 N1 Yb1 118.3(3) . .
C2 N2 C3 117.9(5) . .
C10 N5 C9 119.2(5) . .
C10 N5 Yb1 119.9(3) . 2_575
C9 N5 Yb1 120.4(3) . 2_575
C11 N6 C8 117.2(5) . .
N1 C1 C2 120.3(5) . .
N1 C1 C5 114.6(5) . .
C2 C1 C5 124.9(5) . .
N2 C2 C1 121.6(5) . .
N2 C2 H2 119.2 . .
C1 C2 H2 119.2 . .
N2 C3 C4 120.5(5) . .
N2 C3 C6 114.6(5) . .
C4 C3 C6 124.8(5) . .
N1 C4 C3 120.7(5) . .
N1 C4 C7 113.2(4) . .
C3 C4 C7 126.0(5) . .
O2 C5 O1 126.8(5) . .
O2 C5 C1 118.8(5) . .
O1 C5 C1 114.4(5) . .
O4 C6 O3 125.8(5) . .
O4 C6 C3 118.8(5) . .
O3 C6 C3 115.4(5) . .
O5 C7 O6 127.2(5) . .
O5 C7 C4 118.4(5) . .
O6 C7 C4 114.4(5) . .
N6 C8 C9 121.2(5) . .
N6 C8 C12 115.8(4) . .
C9 C8 C12 123.0(5) . .
N5 C9 C8 120.2(5) . .
N5 C9 C13 113.9(5) . .
C8 C9 C13 125.9(5) . .
N5 C10 C11 119.8(5) . .
N5 C10 C14 113.5(5) . .
C11 C10 C14 126.7(5) . .
N6 C11 C10 122.3(5) . .
N6 C11 H11 118.8 . .
C10 C11 H11 118.8 . .
O8 C12 O7 124.9(5) . .
O8 C12 C8 119.6(5) . .
O7 C12 C8 115.6(5) . .
O8 C12 Na3 49.3(3) . 1_465
O7 C12 Na3 76.1(3) . 1_465
C8 C12 Na3 165.8(4) . 1_465
O9 C13 O10 126.0(5) . .
O9 C13 C9 119.2(5) . .
O10 C13 C9 114.9(5) . .
O12 C14 O11 127.0(5) . .
O12 C14 C10 118.0(5) . .
O11 C14 C10 114.9(5) . .

loop_
_geom_bond_atom_site_label_1
_geom_bond_atom_site_label_2
_geom_bond_distance
_geom_bond_site_symmetry_2
Yb1 O7 2.197(4) .
Yb1 O3 2.227(4) 2_676
Yb1 O1 2.290(4) .
Yb1 O11 2.331(4) 2_575
Yb1 O10 2.386(4) 2_575
Yb1 O6 2.403(4) .
Yb1 N1 2.433(4) .
Yb1 N5 2.454(4) 2_575
Yb1 Na2 4.070(3) 1_565
Yb1 Na3 4.127(3) 1_465
Na1 O2 2.267(5) .
Na1 O8 2.374(5) 1_645
Na1 O12 2.377(5) 2_675
Na1 O13 2.392(5) .
Na1 O16 2.458(6) .
Na1 O4 2.465(4) 2_666
Na1 Na2 3.430(4) .
Na1 Na3 3.650(3) .
Na1 H13B 1.8762 .
Na2 O9 2.367(5) 1_645
Na2 O14 2.367(6) .
Na2 O13 2.413(5) .
Na2 O10 2.426(5) 2_565
Na2 O8 2.617(5) 1_645
Na2 O4 2.735(5) 2_666
Na2 O3 2.984(5) 2_666
Na2 Na3 3.416(4) .
Na2 Yb1 4.070(3) 1_545
Na3 O15 2.285(5) .
Na3 O6 2.413(5) 1_645
Na3 O8 2.415(5) 1_645
Na3 O14 2.416(5) .
Na3 O4 2.448(5) 2_666
Na3 O5 2.673(5) 2_666
Na3 O7 2.991(5) 1_645
Na3 C12 3.033(6) 1_645
Na3 Yb1 4.127(3) 1_645
Na3 H14B 2.5715 .
Na3 H15B 2.6297 .
O1 C5 1.285(7) .
O2 C5 1.228(7) .
O3 C6 1.255(6) .
O3 Yb1 2.227(4) 2_676
O3 Na2 2.984(5) 2_666
O4 C6 1.231(7) .
O4 Na3 2.448(5) 2_666
O4 Na1 2.465(4) 2_666
O4 Na2 2.735(5) 2_666
O5 C7 1.241(7) .
O5 Na3 2.673(5) 2_666
O6 C7 1.266(6) .
O6 Na3 2.413(5) 1_465
O7 C12 1.258(6) .
O7 Na3 2.991(5) 1_465
O8 C12 1.235(6) .
O8 Na1 2.374(5) 1_465
O8 Na3 2.415(5) 1_465
O8 Na2 2.617(5) 1_465
O9 C13 1.232(6) .
O9 Na2 2.367(5) 1_465
O10 C13 1.271(6) .
O10 Yb1 2.386(4) 2_575
O10 Na2 2.426(5) 2_565
O11 C14 1.269(7) .
O11 Yb1 2.331(4) 2_575
O12 C14 1.231(7) .
O12 Na1 2.377(5) 2_675
O13 H13A 0.8459 .
O13 H13B 0.8502 .
O14 H14A 0.8490 .
O14 H14B 0.8455 .
O15 H15A 0.8493 .
O15 H15B 0.8440 .
O16 H16A 0.8461 .
O16 H16B 0.8490 .
O17 H17A 0.8435 .
O17 H17B 0.8483 .
O18 H18A 0.8490 .
O18 H18B 0.8438 .
N1 C4 1.330(6) .
N1 C1 1.332(7) .
N2 C2 1.328(7) .
N2 C3 1.350(7) .
N5 C10 1.331(7) .
N5 C9 1.333(6) .
N5 Yb1 2.454(4) 2_575
N6 C11 1.327(7) .
N6 C8 1.344(7) .
C1 C2 1.388(7) .
C1 C5 1.501(8) .
C2 H2 0.9500 .
C3 C4 1.392(7) .
C3 C6 1.508(7) .
C4 C7 1.516(7) .
C8 C9 1.391(7) .
C8 C12 1.507(7) .
C9 C13 1.507(7) .
C10 C11 1.387(8) .
C10 C14 1.506(7) .
C11 H11 0.9500 .
C12 Na3 3.033(6) 1_465

loop_
_geom_hbond_atom_site_label_D
_geom_hbond_atom_site_label_H
_geom_hbond_atom_site_label_A
_geom_hbond_distance_DH
_geom_hbond_distance_HA
_geom_hbond_distance_DA
_geom_hbond_angle_DHA
_geom_hbond_site_symmetry_A
O13 H13A O18 0.85 1.88 2.727(7) 175.9 2_665
O15 H15A O16 0.85 1.97 2.745(7) 151.8 2_766
O16 H16A O15 0.85 2.51 3.237(8) 144.8 .
O16 H16A O17 0.85 2.36 2.752(8) 108.9 2_766
O16 H16B O11 0.85 2.24 2.971(7) 143.7 2_675
O17 H17A N2 0.84 2.08 2.905(7) 166.6 .
O17 H17B N6 0.85 2.19 2.999(7) 160.5 2_676
O18 H18A O1 0.85 1.93 2.768(7) 167.4 .
O18 H18B O12 0.84 2.25 3.080(8) 166.5 2_675
O13 H13A O18 0.85 1.88 2.727(7) 175.9 2_665
O15 H15A O16 0.85 1.97 2.745(7) 151.8 2_766
O16 H16A O15 0.85 2.51 3.237(8) 144.8 .
O16 H16A O17 0.85 2.36 2.752(8) 108.9 2_766
O16 H16B O11 0.85 2.24 2.971(7) 143.7 2_675
O17 H17A N2 0.84 2.08 2.905(7) 166.6 .
O17 H17B N6 0.85 2.19 2.999(7) 160.5 2_676
O18 H18A O1 0.85 1.93 2.768(7) 167.4 .
O18 H18B O12 0.84 2.25 3.080(8) 166.5 2_675
O13 H13A O18 0.85 1.88 2.727(7) 175.9 2_665
O15 H15A O16 0.85 1.97 2.745(7) 151.8 2_766
O16 H16A O15 0.85 2.51 3.237(8) 144.8 .
O16 H16A O17 0.85 2.36 2.752(8) 108.9 2_766
O16 H16B O11 0.85 2.24 2.971(7) 143.7 2_675
O17 H17A N2 0.84 2.08 2.905(7) 166.6 .
O17 H17B N6 0.85 2.19 2.999(7) 160.5 2_676
O18 H18A O1 0.85 1.93 2.768(7) 167.4 .
O18 H18B O12 0.84 2.25 3.080(8) 166.5 2_675
